data_7224662
loop_
_publ_author_name
'Zeng, Siyuan'
'Sun, Zhihua'
'Ji, Chengmin'
'Zhang, Shuquan'
'Song, Cheng'
'Luo, Junhua'

_publ_section_title
;
 Dibenzylammonium trichloroacetate: an above-room-temperature
 order--disorder switchable dielectric material
;
_journal_issue 20
_journal_name_full CrystEngComm
_journal_page_first 3606
_journal_paper_doi 10.1039/C6CE00194G
_journal_volume 18
_journal_year 2016
_chemical_formula_moiety 'C14 H16 N, C2 Cl3 O2'
_chemical_formula_sum 'C24 H24 Cl4.49 N1.5 O3'
_chemical_formula_weight 540.49
_chemical_name_systematic
; 
 ? 
;
_space_group_IT_number 62
_space_group_name_Hall '-P 2ac 2n'
_symmetry_cell_setting orthorhombic
_symmetry_space_group_name_Hall '-P 2ac 2n'
_symmetry_space_group_name_H-M 'P n m a'
_atom_sites_solution_hydrogens geom
_atom_sites_solution_primary direct
_atom_sites_solution_secondary difmap
_audit_creation_method SHELXL-97
_audit_update_record
;
2015-05-14 deposited with the CCDC.
2016-03-21 downloaded from the CCDC.
;
_cell_angle_alpha 90.00
_cell_angle_beta 90.00
_cell_angle_gamma 90.00
_cell_formula_units_Z 8
_cell_length_a 28.2608(3)
_cell_length_b 17.9257(3)
_cell_length_c 10.23480(10)
_cell_measurement_temperature 310(2)
_cell_volume 5184.89(11)
_computing_structure_refinement 'SHELXL-97 (Sheldrick, 1997)'
_computing_structure_solution 'SHELXS-97 (Sheldrick, 1990)'
_diffrn_ambient_temperature 310(2)
_diffrn_measured_fraction_theta_full 0.988
_diffrn_measured_fraction_theta_max 0.988
_diffrn_radiation_monochromator graphite
_diffrn_radiation_source 'fine-focus sealed tube'
_diffrn_radiation_type CuK\a
_diffrn_radiation_wavelength 1.54184
_diffrn_reflns_av_R_equivalents 0.0403
_diffrn_reflns_av_sigmaI/netI 0.0303
_diffrn_reflns_limit_h_max 21
_diffrn_reflns_limit_h_min -33
_diffrn_reflns_limit_k_max 20
_diffrn_reflns_limit_k_min -21
_diffrn_reflns_limit_l_max 12
_diffrn_reflns_limit_l_min -8
_diffrn_reflns_number 14382
_diffrn_reflns_theta_full 66.60
_diffrn_reflns_theta_max 66.60
_diffrn_reflns_theta_min 3.98
_exptl_absorpt_coefficient_mu 4.835
_exptl_absorpt_correction_T_max 0.299
_exptl_absorpt_correction_T_min 0.164
_exptl_absorpt_correction_type multi-scan
_exptl_absorpt_process_details
; 
_exptl_special_details 
;
_exptl_crystal_colour colorless
_exptl_crystal_density_diffrn 1.385
_exptl_crystal_density_method 'not measured'
_exptl_crystal_description prism
_exptl_crystal_F_000 2230
_exptl_crystal_size_max 0.45
_exptl_crystal_size_mid 0.35
_exptl_crystal_size_min 0.25
_refine_diff_density_max 0.753
_refine_diff_density_min -0.460
_refine_diff_density_rms 0.066
_refine_ls_extinction_method none
_refine_ls_goodness_of_fit_ref 1.065
_refine_ls_hydrogen_treatment mixed
_refine_ls_matrix_type full
_refine_ls_number_parameters 344
_refine_ls_number_reflns 4693
_refine_ls_number_restraints 352
_refine_ls_restrained_S_all 1.130
_refine_ls_R_factor_all 0.0894
_refine_ls_R_factor_gt 0.0743
_refine_ls_shift/su_max 0.000
_refine_ls_shift/su_mean 0.000
_refine_ls_structure_factor_coef Fsqd
_refine_ls_weighting_details 'calc w=1/[\s^2^(Fo^2^)+(0.1176P)^2^+2.9745P] where P=(Fo^2^+2Fc^2^)/3'
_refine_ls_weighting_scheme calc
_refine_ls_wR_factor_gt 0.2093
_refine_ls_wR_factor_ref 0.2332
_reflns_number_gt 3648
_reflns_number_total 4693
_reflns_threshold_expression >2sigma(I)
_cod_data_source_file c6ce00194g2.cif
_cod_data_source_block f:\zsy\done\olex2_~1\401-310k
_cod_depositor_comments 'Adding full bibliography for 7224662--7224665.cif.'
_cod_original_formula_sum 'C24 H24 Cl4.49 N1.50 O3'
_cod_database_code 7224662

loop_
_symmetry_equiv_pos_as_xyz
'x, y, z'
'-x+1/2, -y, z+1/2'
'x+1/2, -y+1/2, -z+1/2'
'-x, y+1/2, -z'
'-x, -y, -z'
'x-1/2, y, -z-1/2'
'-x-1/2, y-1/2, z-1/2'
'x, -y-1/2, z'

loop_
_atom_site_label
_atom_site_type_symbol
_atom_site_fract_x
_atom_site_fract_y
_atom_site_fract_z
_atom_site_U_iso_or_equiv
_atom_site_adp_type
_atom_site_occupancy
_atom_site_symmetry_multiplicity
_atom_site_calc_flag
_atom_site_refinement_flags
_atom_site_disorder_assembly
_atom_site_disorder_group
Cl5 Cl 0.72049(6) 0.7500 0.19069(15) 0.0899(5) Uani 1 2 d SU . .
Cl3 Cl 0.59999(6) 0.2500 0.85293(17) 0.1002(6) Uani 1 2 d SU . .
Cl4 Cl 0.68599(6) 0.32927(7) 0.89984(14) 0.1021(5) Uani 1 1 d U . .
Cl6 Cl 0.63431(7) 0.67104(11) 0.15236(17) 0.1364(8) Uani 1 1 d U . .
Cl1A Cl 0.50936(10) 0.17142(11) 0.6314(3) 0.1478(13) Uani 0.893(6) 1 d PU A 4
Cl2A Cl 0.54953(7) 0.2500 0.4182(3) 0.127(2) Uani 0.732(9) 2 d SPU A 1
O5 O 0.63457(13) 0.7500 -0.1066(3) 0.0764(11) Uani 1 2 d SU . .
O6 O 0.71230(13) 0.7500 -0.0906(4) 0.0801(12) Uani 1 2 d SU . .
C25 C 0.65312(17) 0.2500 0.9450(5) 0.0549(10) Uani 1 2 d SU . .
O1 O 0.41938(15) 0.2500 0.5366(4) 0.0927(14) Uani 1 2 d SU . .
O2 O 0.45462(13) 0.2500 0.3468(3) 0.0718(10) Uani 1 2 d SU . .
C27 C 0.66628(17) 0.7500 0.1050(5) 0.0561(11) Uani 1 2 d SU . .
N2 N 0.49584(15) 0.7500 0.8868(4) 0.0602(10) Uani 1 2 d SU . .
H2A H 0.4641 0.7500 0.8949 0.072 Uiso 1 2 calc SR . .
H2B H 0.5027 0.7500 0.8009 0.072 Uiso 1 2 calc SR . .
N3 N 0.69079(14) 0.2500 0.4210(4) 0.0585(10) Uani 1 2 d SU . .
H3A H 0.6843 0.2500 0.3349 0.070 Uiso 1 2 calc SR . .
H3B H 0.7225 0.2500 0.4304 0.070 Uiso 1 2 calc SR . .
N1 N 0.34191(15) 0.2500 0.3738(4) 0.0603(10) Uani 1 2 d SU . .
H1A H 0.3485 0.2500 0.2878 0.072 Uiso 1 2 calc SR . .
H1B H 0.3695 0.2500 0.4175 0.072 Uiso 1 2 calc SR . .
O4 O 0.68220(15) 0.2500 1.1572(4) 0.0861(13) Uani 1 2 d SU . .
O3 O 0.60516(16) 0.2500 1.1372(4) 0.0907(13) Uani 1 2 d SU . .
C26 C 0.67235(16) 0.7500 -0.0465(4) 0.0531(10) Uani 1 2 d SU . .
C23 C 0.50284(19) 0.2500 0.5380(6) 0.0693(13) Uani 1 2 d SU . .
C22 C 0.45374(16) 0.2500 0.4636(5) 0.0550(10) Uani 1 2 d SU A .
C24 C 0.64426(18) 0.2500 1.0959(5) 0.0576(11) Uani 1 2 d SU . .
C2 C 0.34117(14) 0.3885(3) 0.3713(4) 0.0694(9) Uani 1 1 d U . .
C16 C 0.68913(13) 0.3893(2) 0.4227(4) 0.0663(9) Uani 1 1 d U . .
C9 C 0.49250(13) 0.6121(2) 0.8922(4) 0.0659(9) Uani 1 1 d U . .
C8 C 0.51519(15) 0.6805(2) 0.9473(4) 0.0718(10) Uani 1 1 d U . .
H8A H 0.5491 0.6782 0.9324 0.086 Uiso 1 1 calc R . .
H8B H 0.5099 0.6820 1.0409 0.086 Uiso 1 1 calc R . .
C15 C 0.67088(15) 0.3189(2) 0.4816(5) 0.0744(11) Uani 1 1 d U . .
H15A H 0.6367 0.3179 0.4730 0.089 Uiso 1 1 calc R . .
H15B H 0.6783 0.3187 0.5742 0.089 Uiso 1 1 calc R . .
C21 C 0.72204(15) 0.4315(3) 0.4905(4) 0.0742(10) Uani 1 1 d U . .
H21 H 0.7339 0.4138 0.5694 0.089 Uiso 1 1 calc R . .
C7 C 0.37219(15) 0.4227(3) 0.4583(4) 0.0791(11) Uani 1 1 d U . .
H7 H 0.3782 0.4008 0.5390 0.095 Uiso 1 1 calc R . .
C14 C 0.50744(16) 0.5830(2) 0.7756(4) 0.0772(11) Uani 1 1 d U . .
H14 H 0.5322 0.6055 0.7307 0.093 Uiso 1 1 calc R . .
C1 C 0.31501(16) 0.3186(3) 0.4071(5) 0.0796(11) Uani 1 1 d U . .
H1C H 0.3086 0.3190 0.5002 0.096 Uiso 1 1 calc R . .
H1D H 0.2849 0.3179 0.3617 0.096 Uiso 1 1 calc R . .
C17 C 0.67203(17) 0.4166(3) 0.3052(5) 0.0816(11) Uani 1 1 d U . .
H17 H 0.6496 0.3897 0.2582 0.098 Uiso 1 1 calc R . .
C3 C 0.33303(18) 0.4218(3) 0.2527(4) 0.0828(11) Uani 1 1 d U . .
H3 H 0.3120 0.4002 0.1939 0.099 Uiso 1 1 calc R . .
C10 C 0.45629(17) 0.5751(3) 0.9586(5) 0.0841(12) Uani 1 1 d U . .
H10 H 0.4461 0.5932 1.0390 0.101 Uiso 1 1 calc R . .
C19 C 0.72087(19) 0.5256(3) 0.3279(5) 0.0879(13) Uani 1 1 d U . .
H19 H 0.7311 0.5714 0.2959 0.105 Uiso 1 1 calc R . .
C20 C 0.73752(17) 0.4992(3) 0.4429(5) 0.0854(12) Uani 1 1 d U . .
H20 H 0.7595 0.5269 0.4902 0.102 Uiso 1 1 calc R . .
C12 C 0.45032(18) 0.4851(3) 0.7905(5) 0.0915(13) Uani 1 1 d U . .
H12 H 0.4362 0.4425 0.7562 0.110 Uiso 1 1 calc R . .
C11 C 0.43575(18) 0.5130(3) 0.9075(6) 0.0951(14) Uani 1 1 d U . .
H11 H 0.4115 0.4894 0.9529 0.114 Uiso 1 1 calc R . .
C6 C 0.39390(17) 0.4886(3) 0.4260(6) 0.0907(13) Uani 1 1 d U . .
H6 H 0.4143 0.5111 0.4854 0.109 Uiso 1 1 calc R . .
C18 C 0.6884(2) 0.4837(3) 0.2585(5) 0.0913(13) Uani 1 1 d U . .
H18 H 0.6775 0.5013 0.1786 0.110 Uiso 1 1 calc R . .
C5 C 0.38596(19) 0.5218(3) 0.3076(6) 0.0955(14) Uani 1 1 d U . .
H5 H 0.4005 0.5667 0.2862 0.115 Uiso 1 1 calc R . .
C4 C 0.3557(2) 0.4869(3) 0.2203(5) 0.0938(14) Uani 1 1 d U . .
H4 H 0.3506 0.5079 0.1384 0.113 Uiso 1 1 calc R . .
C13 C 0.4858(2) 0.5199(3) 0.7238(5) 0.0883(13) Uani 1 1 d U . .
H13 H 0.4956 0.5014 0.6433 0.106 Uiso 1 1 calc R . .
Cl2B Cl 0.5385(4) 0.3194(7) 0.4908(17) 0.139(6) Uani 0.164(6) 1 d PU A 2
Cl1B Cl 0.4882(7) 0.2500 0.7122(16) 0.130(7) Uani 0.126(7) 2 d SPU A 3

loop_
_atom_site_aniso_label
_atom_site_aniso_U_11
_atom_site_aniso_U_22
_atom_site_aniso_U_33
_atom_site_aniso_U_23
_atom_site_aniso_U_13
_atom_site_aniso_U_12
Cl5 0.0772(9) 0.1272(14) 0.0652(8) 0.000 -0.0252(7) 0.000
Cl3 0.0835(10) 0.1444(17) 0.0727(9) 0.000 -0.0292(8) 0.000
Cl4 0.1273(10) 0.0818(8) 0.0972(9) 0.0228(6) 0.0066(7) -0.0338(7)
Cl6 0.1528(14) 0.1490(15) 0.1073(10) 0.0610(10) -0.0284(10) -0.0772(12)
Cl1A 0.175(2) 0.0957(13) 0.173(2) 0.0535(13) -0.0819(18) -0.0022(11)
Cl2A 0.0452(11) 0.230(5) 0.107(2) 0.000 -0.0074(10) 0.000
O5 0.0570(19) 0.122(3) 0.0504(18) 0.000 -0.0063(15) 0.000
O6 0.0546(19) 0.124(3) 0.062(2) 0.000 0.0031(16) 0.000
C25 0.057(2) 0.053(2) 0.054(2) 0.000 -0.0014(19) 0.000
O1 0.064(2) 0.150(4) 0.064(2) 0.000 0.0032(18) 0.000
O2 0.0578(18) 0.104(3) 0.0540(19) 0.000 -0.0032(15) 0.000
C27 0.057(2) 0.061(3) 0.050(2) 0.000 -0.0060(19) 0.000
N2 0.062(2) 0.069(2) 0.049(2) 0.000 0.0050(17) 0.000
N3 0.055(2) 0.067(2) 0.053(2) 0.000 0.0044(17) 0.000
N1 0.057(2) 0.077(3) 0.0471(19) 0.000 0.0021(17) 0.000
O4 0.081(2) 0.114(3) 0.063(2) 0.000 -0.0146(19) 0.000
O3 0.072(2) 0.124(4) 0.076(2) 0.000 0.013(2) 0.000
C26 0.050(2) 0.060(3) 0.049(2) 0.000 -0.0004(18) 0.000
C23 0.064(3) 0.071(3) 0.072(3) 0.000 -0.020(2) 0.000
C22 0.048(2) 0.063(3) 0.054(2) 0.000 -0.0003(19) 0.000
C24 0.062(3) 0.055(3) 0.055(2) 0.000 0.000(2) 0.000
C2 0.068(2) 0.080(2) 0.060(2) -0.0081(18) 0.0064(17) 0.0147(18)
C16 0.067(2) 0.071(2) 0.062(2) -0.0038(17) 0.0122(16) 0.0121(17)
C9 0.0652(19) 0.070(2) 0.0627(19) 0.0122(17) -0.0020(16) 0.0099(16)
C8 0.072(2) 0.081(3) 0.062(2) 0.0074(18) -0.0086(18) 0.0083(18)
C15 0.067(2) 0.076(2) 0.080(3) -0.007(2) 0.0208(19) 0.0033(18)
C21 0.071(2) 0.080(2) 0.072(2) -0.001(2) -0.0015(18) 0.0043(19)
C7 0.076(2) 0.100(3) 0.061(2) -0.006(2) -0.0003(18) 0.011(2)
C14 0.085(3) 0.072(2) 0.074(2) 0.0088(19) 0.016(2) 0.0027(19)
C1 0.072(2) 0.093(3) 0.074(2) -0.010(2) 0.0123(19) 0.011(2)
C17 0.089(3) 0.081(3) 0.075(2) -0.014(2) -0.009(2) 0.014(2)
C3 0.094(3) 0.087(3) 0.068(2) -0.007(2) -0.005(2) 0.018(2)
C10 0.082(3) 0.097(3) 0.074(2) 0.004(2) 0.014(2) 0.005(2)
C19 0.099(3) 0.074(3) 0.091(3) 0.008(2) 0.022(2) 0.006(2)
C20 0.078(2) 0.081(3) 0.097(3) -0.007(2) 0.001(2) -0.002(2)
C12 0.091(3) 0.084(3) 0.099(3) 0.002(3) -0.003(3) -0.007(2)
C11 0.080(3) 0.098(3) 0.108(3) 0.013(3) 0.014(3) -0.012(2)
C6 0.077(2) 0.098(3) 0.097(3) -0.021(3) 0.000(2) 0.006(2)
C18 0.126(4) 0.085(3) 0.063(2) 0.006(2) -0.001(2) 0.025(3)
C5 0.091(3) 0.088(3) 0.108(3) 0.000(3) 0.018(3) 0.007(2)
C4 0.115(4) 0.088(3) 0.078(3) 0.007(2) 0.005(2) 0.021(3)
C13 0.106(3) 0.081(3) 0.077(3) -0.001(2) 0.007(2) 0.006(2)
Cl2B 0.098(6) 0.131(8) 0.188(11) 0.030(7) -0.038(6) -0.051(5)
Cl1B 0.121(10) 0.191(13) 0.078(6) 0.000 -0.024(6) 0.000

loop_
_atom_type_symbol
_atom_type_description
_atom_type_scat_dispersion_real
_atom_type_scat_dispersion_imag
_atom_type_scat_source
C C 0.0181 0.0091 'International Tables Vol C Tables 4.2.6.8 and 6.1.1.4'
H H 0.0000 0.0000 'International Tables Vol C Tables 4.2.6.8 and 6.1.1.4'
N N 0.0311 0.0180 'International Tables Vol C Tables 4.2.6.8 and 6.1.1.4'
O O 0.0492 0.0322 'International Tables Vol C Tables 4.2.6.8 and 6.1.1.4'
Cl Cl 0.3639 0.7018 'International Tables Vol C Tables 4.2.6.8 and 6.1.1.4'

loop_
_geom_angle_atom_site_label_1
_geom_angle_atom_site_label_2
_geom_angle_atom_site_label_3
_geom_angle
_geom_angle_site_symmetry_1
_geom_angle_site_symmetry_3
C24 C25 Cl4 110.1(2) . 8_565
C24 C25 Cl4 110.1(2) . .
Cl4 C25 Cl4 107.7(3) 8_565 .
C24 C25 Cl3 112.9(3) . .
Cl4 C25 Cl3 107.9(2) 8_565 .
Cl4 C25 Cl3 107.9(2) . .
C26 C27 Cl6 109.4(2) . 8_575
C26 C27 Cl6 109.4(2) . .
Cl6 C27 Cl6 108.2(3) 8_575 .
C26 C27 Cl5 113.5(3) . .
Cl6 C27 Cl5 108.11(19) 8_575 .
Cl6 C27 Cl5 108.11(19) . .
C8 N2 C8 112.9(4) . 8_575
C15 N3 C15 111.7(4) 8_565 .
C1 N1 C1 111.8(5) 8_565 .
O6 C26 O5 128.3(5) . .
O6 C26 C27 118.1(4) . .
O5 C26 C27 113.6(4) . .
C22 C23 Cl2B 112.9(5) . .
C22 C23 Cl2B 112.9(5) . 8_565
Cl2B C23 Cl2B 96.1(13) . 8_565
C22 C23 Cl1A 111.3(2) . .
Cl2B C23 Cl1A 135.1(5) . .
Cl2B C23 Cl1A 59.0(7) 8_565 .
C22 C23 Cl1A 111.3(2) . 8_565
Cl2B C23 Cl1A 59.0(7) . 8_565
Cl2B C23 Cl1A 135.1(5) 8_565 8_565
Cl1A C23 Cl1A 110.7(4) . 8_565
C22 C23 Cl2A 108.4(4) . .
Cl2B C23 Cl2A 50.3(7) . .
Cl2B C23 Cl2A 50.3(7) 8_565 .
Cl1A C23 Cl2A 107.5(3) . .
Cl1A C23 Cl2A 107.5(3) 8_565 .
C22 C23 Cl1B 105.7(7) . .
Cl2B C23 Cl1B 114.7(8) . .
Cl2B C23 Cl1B 114.7(8) 8_565 .
Cl1A C23 Cl1B 58.7(3) . .
Cl1A C23 Cl1B 58.7(3) 8_565 .
Cl2A C23 Cl1B 146.0(7) . .
O2 C22 O1 128.8(5) . .
O2 C22 C23 117.6(4) . .
O1 C22 C23 113.7(4) . .
O3 C24 O4 128.7(5) . .
O3 C24 C25 120.1(5) . .
O4 C24 C25 111.1(4) . .
C3 C2 C7 118.6(5) . .
C3 C2 C1 119.9(4) . .
C7 C2 C1 121.5(4) . .
C21 C16 C17 118.5(4) . .
C21 C16 C15 119.5(4) . .
C17 C16 C15 121.9(4) . .
C14 C9 C10 118.0(4) . .
C14 C9 C8 120.6(4) . .
C10 C9 C8 121.4(4) . .
C9 C8 N2 111.7(3) . .
C16 C15 N3 113.7(3) . .
C20 C21 C16 121.1(4) . .
C6 C7 C2 120.5(4) . .
C9 C14 C13 120.4(4) . .
N1 C1 C2 112.5(3) . .
C18 C17 C16 119.5(5) . .
C4 C3 C2 120.4(5) . .
C11 C10 C9 120.9(4) . .
C20 C19 C18 119.2(5) . .
C19 C20 C21 120.3(5) . .
C11 C12 C13 119.6(5) . .
C10 C11 C12 120.7(5) . .
C5 C6 C7 121.0(5) . .
C17 C18 C19 121.4(5) . .
C6 C5 C4 118.4(5) . .
C3 C4 C5 121.1(5) . .
C12 C13 C14 120.3(5) . .

loop_
_geom_bond_atom_site_label_1
_geom_bond_atom_site_label_2
_geom_bond_distance
_geom_bond_site_symmetry_2
Cl5 C27 1.765(5) .
Cl3 C25 1.772(5) .
Cl4 C25 1.759(3) .
Cl6 C27 1.748(3) .
Cl1A C23 1.713(4) .
Cl2A C23 1.801(7) .
O5 C26 1.232(6) .
O6 C26 1.216(6) .
C25 C24 1.565(7) .
C25 Cl4 1.759(3) 8_565
O1 C22 1.225(6) .
O2 C22 1.195(6) .
C27 C26 1.560(6) .
C27 Cl6 1.748(3) 8_575
N2 C8 1.496(5) .
N2 C8 1.496(5) 8_575
N3 C15 1.492(5) 8_565
N3 C15 1.492(5) .
N1 C1 1.486(5) 8_565
N1 C1 1.486(5) .
O4 C24 1.242(6) .
O3 C24 1.183(7) .
C23 C22 1.583(7) .
C23 Cl2B 1.673(10) .
C23 Cl2B 1.673(10) 8_565
C23 Cl1A 1.713(4) 8_565
C23 Cl1B 1.830(19) .
C2 C3 1.372(6) .
C2 C7 1.393(6) .
C2 C1 1.499(6) .
C16 C21 1.385(6) .
C16 C17 1.385(6) .
C16 C15 1.492(6) .
C9 C14 1.370(6) .
C9 C10 1.396(6) .
C9 C8 1.493(6) .
C21 C20 1.379(7) .
C7 C6 1.372(7) .
C14 C13 1.390(7) .
C17 C18 1.376(7) .
C3 C4 1.371(8) .
C10 C11 1.360(7) .
C19 C20 1.354(7) .
C19 C18 1.381(8) .
C12 C11 1.362(8) .
C12 C13 1.364(7) .
C6 C5 1.369(8) .
C5 C4 1.387(8) .
